data_1548755
loop_
_publ_author_name
'Bakewell, Clare'
'Ward, Bryan J.'
'White, Andrew J. P.'
'Crimmin, Mark R.'

_publ_section_title
;
 A combined experimental and computational study on the reaction of
 fluoroarenes with Mg-Mg, Mg-Zn, Mg-Al and Al-Zn bonds.
;
_journal_issue 8
_journal_name_full 'Chemical science'
_journal_page_first 2348
_journal_page_last 2356
_journal_paper_doi 10.1039/c7sc05059c
_journal_volume 9
_journal_year 2018
_chemical_formula_moiety 'C34 H33 F4 Mg N3, 0.25(C6 H14)'
_chemical_formula_sum 'C35.5 H36.5 F4 Mg N3'
_chemical_formula_weight 605.48
_space_group_crystal_system triclinic
_space_group_IT_number 2
_space_group_name_Hall '-P 1'
_space_group_name_H-M_alt 'P -1'
_symmetry_space_group_name_Hall '-P 1'
_symmetry_space_group_name_H-M 'P -1'
_atom_sites_solution_hydrogens geom
_audit_creation_method SHELXL-2014/7
_audit_update_record
;
2017-09-20 deposited with the CCDC.
2018-01-22 downloaded from the CCDC.
;
_cell_angle_alpha 83.738(4)
_cell_angle_beta 85.661(4)
_cell_angle_gamma 88.935(4)
_cell_formula_units_Z 4
_cell_length_a 11.8799(7)
_cell_length_b 16.0457(8)
_cell_length_c 17.2413(8)
_cell_measurement_reflns_used 4018
_cell_measurement_temperature 173(2)
_cell_measurement_theta_max 72.8160
_cell_measurement_theta_min 3.5530
_cell_volume 3257.4(3)
_computing_cell_refinement 'CrysAlisPro, Rigaku OD'
_computing_data_collection 'CrysAlisPro, Rigaku OD'
_computing_data_reduction 'CrysAlisPro, Rigaku OD'
_computing_molecular_graphics 'Bruker SHELXTL'
_computing_publication_material 'CIFTAB-2014 (Sheldrick, 2014)'
_computing_structure_refinement 'SHELXL-2014/7 (Sheldrick, 2014)'
_computing_structure_solution 'SHELXS-2014 (Sheldrick, 2014)'
_diffrn_ambient_temperature 173(2)
_diffrn_detector_area_resol_mean 10.4115
_diffrn_measured_fraction_theta_full 0.984
_diffrn_measured_fraction_theta_max 0.945
_diffrn_measurement_device_type 'Agilent Xcalibur PX Ultra A'
_diffrn_measurement_method 'omega scans'
_diffrn_radiation_type CuK\a
_diffrn_radiation_wavelength 1.54184
_diffrn_reflns_av_R_equivalents 0.0397
_diffrn_reflns_av_unetI/netI 0.0743
_diffrn_reflns_Laue_measured_fraction_full 0.984
_diffrn_reflns_Laue_measured_fraction_max 0.945
_diffrn_reflns_limit_h_max 14
_diffrn_reflns_limit_h_min -13
_diffrn_reflns_limit_k_max 16
_diffrn_reflns_limit_k_min -19
_diffrn_reflns_limit_l_max 21
_diffrn_reflns_limit_l_min -15
_diffrn_reflns_number 18961
_diffrn_reflns_point_group_measured_fraction_full 0.984
_diffrn_reflns_point_group_measured_fraction_max 0.945
_diffrn_reflns_theta_full 67.684
_diffrn_reflns_theta_max 73.836
_diffrn_reflns_theta_min 3.580
_diffrn_source 'Enhance Ultra (Cu) X-ray Source'
_exptl_absorpt_coefficient_mu 0.901
_exptl_absorpt_correction_T_max 0.957
_exptl_absorpt_correction_T_min 0.886
_exptl_absorpt_correction_type analytical
_exptl_absorpt_process_details
; 
CrysAlisPro 1.171.38.43 (Rigaku Oxford Diffraction, 2015) 
Analytical numeric absorption correction using a multifaceted crystal 
model based on expressions derived by R.C. Clark & J.S. Reid. 
(Clark, R. C. & Reid, J. S. (1995). Acta Cryst. A51, 887-897) 
Empirical absorption correction using spherical harmonics, 
implemented in SCALE3 ABSPACK scaling algorithm. 
;
_exptl_crystal_colour 'Pale yellow'
_exptl_crystal_density_diffrn 1.235
_exptl_crystal_description shards
_exptl_crystal_F_000 1274
_exptl_crystal_size_max 0.220
_exptl_crystal_size_mid 0.131
_exptl_crystal_size_min 0.067
_refine_diff_density_max 0.586
_refine_diff_density_min -0.374
_refine_diff_density_rms 0.050
_refine_ls_extinction_method none
_refine_ls_goodness_of_fit_ref 1.007
_refine_ls_hydrogen_treatment constr
_refine_ls_matrix_type full
_refine_ls_number_parameters 822
_refine_ls_number_reflns 12455
_refine_ls_number_restraints 28
_refine_ls_restrained_S_all 1.007
_refine_ls_R_factor_all 0.0996
_refine_ls_R_factor_gt 0.0640
_refine_ls_shift/su_max 0.001
_refine_ls_shift/su_mean 0.000
_refine_ls_structure_factor_coef Fsqd
_refine_ls_weighting_details 'w=1/[\s^2^(Fo^2^)+(0.0947P)^2^] where P=(Fo^2^+2Fc^2^)/3'
_refine_ls_weighting_scheme calc
_refine_ls_wR_factor_gt 0.1646
_refine_ls_wR_factor_ref 0.2005
_reflns_Friedel_coverage 0.000
_reflns_number_gt 7949
_reflns_number_total 12455
_reflns_threshold_expression 'I > 2\s(I)'
_cod_data_source_file c7sc05059c3.cif
_cod_data_source_block 2a-hexane
_cod_depositor_comments 'Adding full bibliography for 1548752--1548762.cif.'
_cod_original_formula_sum 'C35.50 H36.50 F4 Mg N3'
_cod_database_code 1548755
_shelx_shelxl_version_number 2014/7
_shelx_space_group_comment
; 
The symmetry employed for this shelxl refinement is uniquely defined 
by the following loop, which should always be used as a source of 
symmetry information in preference to the above space-group names. 
They are only intended as comments. 
;

loop_
_space_group_symop_operation_xyz
'x, y, z'
'-x, -y, -z'

loop_
_atom_site_label
_atom_site_type_symbol
_atom_site_fract_x
_atom_site_fract_y
_atom_site_fract_z
_atom_site_U_iso_or_equiv
_atom_site_adp_type
_atom_site_occupancy
_atom_site_site_symmetry_order
_atom_site_calc_flag
_atom_site_refinement_flags_posn
_atom_site_refinement_flags_adp
_atom_site_refinement_flags_occupancy
_atom_site_disorder_assembly
_atom_site_disorder_group
Mg1A Mg 0.46581(8) 0.50451(6) 0.24736(5) 0.0410(2) Uani 1 1 d . . . . .
N1A N 0.36267(19) 0.50608(13) 0.15883(14) 0.0387(5) Uani 1 1 d . . . . .
C1A C 0.3806(2) 0.46195(17) 0.09800(16) 0.0396(5) Uani 1 1 d . . . . .
C2A C 0.4654(2) 0.40074(18) 0.09191(17) 0.0447(6) Uani 1 1 d . . . . .
H2A H 0.4689 0.3740 0.0452 0.054 Uiso 1 1 calc R U . . .
C3A C 0.5458(2) 0.37309(18) 0.14467(17) 0.0434(6) Uani 1 1 d . . . . .
N3A N 0.5555(2) 0.40448(15) 0.21213(14) 0.0423(5) Uani 1 1 d . . . . .
C4A C 0.3051(3) 0.4760(2) 0.03093(18) 0.0494(7) Uani 1 1 d . . . . .
H4A H 0.2280 0.4592 0.0494 0.074 Uiso 1 1 calc R U . . .
H4B H 0.3330 0.4424 -0.0108 0.074 Uiso 1 1 calc R U . . .
H4C H 0.3054 0.5355 0.0107 0.074 Uiso 1 1 calc R U . . .
C5A C 0.6254(3) 0.3037(2) 0.1220(2) 0.0628(9) Uani 1 1 d . . . . .
H5A H 0.7009 0.3267 0.1077 0.094 Uiso 1 1 calc R U . . .
H5B H 0.5981 0.2793 0.0774 0.094 Uiso 1 1 calc R U . . .
H5C H 0.6288 0.2602 0.1664 0.094 Uiso 1 1 calc R U . . .
C6A C 0.2639(2) 0.55841(16) 0.16345(16) 0.0378(5) Uani 1 1 d . . . . .
C7A C 0.1601(2) 0.52250(16) 0.19241(16) 0.0400(6) Uani 1 1 d . . . . .
C8A C 0.0659(3) 0.57454(18) 0.19881(17) 0.0444(6) Uani 1 1 d . . . . .
H8A H -0.0046 0.5502 0.2176 0.053 Uiso 1 1 calc R U . . .
C9A C 0.0706(3) 0.66056(18) 0.17898(17) 0.0456(6) Uani 1 1 d . . . . .
C10A C 0.1744(3) 0.69458(17) 0.15092(17) 0.0462(6) Uani 1 1 d . . . . .
H10A H 0.1794 0.7534 0.1369 0.055 Uiso 1 1 calc R U . . .
C11A C 0.2708(3) 0.64554(17) 0.14275(17) 0.0426(6) Uani 1 1 d . . . . .
C12A C 0.1489(3) 0.42963(18) 0.2159(2) 0.0496(7) Uani 1 1 d . . . . .
H12A H 0.0996 0.4058 0.1811 0.074 Uiso 1 1 calc R U . . .
H12B H 0.1162 0.4199 0.2699 0.074 Uiso 1 1 calc R U . . .
H12C H 0.2235 0.4028 0.2118 0.074 Uiso 1 1 calc R U . . .
C13A C -0.0333(3) 0.7146(2) 0.1883(2) 0.0610(8) Uani 1 1 d . . . . .
H13A H -0.0532 0.7399 0.1368 0.091 Uiso 1 1 calc R U . . .
H13B H -0.0184 0.7589 0.2210 0.091 Uiso 1 1 calc R U . . .
H13C H -0.0959 0.6801 0.2133 0.091 Uiso 1 1 calc R U . . .
C14A C 0.3824(3) 0.6851(2) 0.1128(2) 0.0566(8) Uani 1 1 d . . . . .
H14A H 0.4298 0.6877 0.1566 0.085 Uiso 1 1 calc R U . . .
H14B H 0.3691 0.7419 0.0879 0.085 Uiso 1 1 calc R U . . .
H14C H 0.4208 0.6513 0.0745 0.085 Uiso 1 1 calc R U . . .
C15A C 0.6422(2) 0.37355(18) 0.26155(17) 0.0440(6) Uani 1 1 d . . . . .
C16A C 0.7464(3) 0.4134(2) 0.25369(19) 0.0515(7) Uani 1 1 d . . . . .
C17A C 0.8261(3) 0.3901(2) 0.3077(2) 0.0558(8) Uani 1 1 d . . . . .
H17A H 0.8968 0.4177 0.3026 0.067 Uiso 1 1 calc R U . . .
C18A C 0.8041(3) 0.3274(2) 0.36851(18) 0.0519(7) Uani 1 1 d . . . . .
C19A C 0.7016(3) 0.2868(2) 0.37378(18) 0.0514(7) Uani 1 1 d . . . . .
H19A H 0.6868 0.2427 0.4145 0.062 Uiso 1 1 calc R U . . .
C20A C 0.6195(3) 0.30822(18) 0.32144(18) 0.0463(6) Uani 1 1 d . . . . .
C21A C 0.7746(3) 0.4797(3) 0.1861(2) 0.0706(11) Uani 1 1 d . . . . .
H21A H 0.7208 0.4769 0.1461 0.106 Uiso 1 1 calc R U . . .
H21B H 0.8513 0.4700 0.1635 0.106 Uiso 1 1 calc R U . . .
H21C H 0.7698 0.5353 0.2049 0.106 Uiso 1 1 calc R U . . .
C22A C 0.8909(3) 0.3034(3) 0.4272(2) 0.0735(11) Uani 1 1 d . . . . .
H22A H 0.8546 0.3010 0.4804 0.110 Uiso 1 1 calc R U . . .
H22B H 0.9508 0.3453 0.4208 0.110 Uiso 1 1 calc R U . . .
H22C H 0.9235 0.2483 0.4185 0.110 Uiso 1 1 calc R U . . .
C23A C 0.5091(3) 0.2624(2) 0.3291(2) 0.0579(8) Uani 1 1 d . . . . .
H23A H 0.4485 0.3016 0.3135 0.087 Uiso 1 1 calc R U . . .
H23B H 0.4929 0.2388 0.3835 0.087 Uiso 1 1 calc R U . . .
H23C H 0.5141 0.2171 0.2951 0.087 Uiso 1 1 calc R U . . .
N31A N 0.3844(2) 0.48865(16) 0.36330(15) 0.0474(5) Uani 1 1 d . . . . .
C32A C 0.3080(3) 0.4280(2) 0.3895(2) 0.0593(8) Uani 1 1 d . . . . .
H32A H 0.2918 0.3877 0.3556 0.071 Uiso 1 1 calc R U . . .
C33A C 0.2533(3) 0.4225(3) 0.4629(2) 0.0700(10) Uani 1 1 d . . . . .
H33A H 0.1992 0.3801 0.4795 0.084 Uiso 1 1 calc R U . . .
C34A C 0.2791(4) 0.4800(3) 0.5112(2) 0.0741(10) Uani 1 1 d . . . . .
H34A H 0.2439 0.4765 0.5628 0.089 Uiso 1 1 calc R U . . .
C35A C 0.3542(3) 0.5424(3) 0.4874(2) 0.0650(9) Uani 1 1 d . . . . .
H35A H 0.3694 0.5828 0.5215 0.078 Uiso 1 1 calc R U . . .
C36A C 0.4098(3) 0.5467(2) 0.41075(19) 0.0507(7) Uani 1 1 d . . . . .
C37A C 0.4928(3) 0.6095(2) 0.3766(2) 0.0530(7) Uani 1 1 d . . . . .
C38A C 0.5328(3) 0.6703(3) 0.4199(2) 0.0657(9) Uani 1 1 d . . . . .
F38A F 0.4995(2) 0.6727(2) 0.49738(15) 0.0919(8) Uani 1 1 d . . . . .
C39A C 0.6087(3) 0.7296(3) 0.3870(3) 0.0741(11) Uani 1 1 d . . . . .
F39A F 0.6461(3) 0.7863(2) 0.4316(2) 0.1113(11) Uani 1 1 d . . . . .
C40A C 0.6473(3) 0.7317(2) 0.3097(3) 0.0637(9) Uani 1 1 d . . . . .
F40A F 0.7205(2) 0.78980(16) 0.27833(19) 0.0925(8) Uani 1 1 d . . . . .
C41A C 0.6079(3) 0.6701(2) 0.2678(2) 0.0588(8) Uani 1 1 d . . . . .
F41A F 0.6489(2) 0.67392(15) 0.19214(14) 0.0757(6) Uani 1 1 d . . . . .
C42A C 0.5343(3) 0.60901(19) 0.2966(2) 0.0510(7) Uani 1 1 d . . . . .
Mg1B Mg 0.14451(10) 0.98069(6) 0.22198(6) 0.0498(3) Uani 1 1 d . . . . .
N1B N 0.1382(2) 0.92991(14) 0.33551(14) 0.0442(5) Uani 1 1 d . . . . .
C1B C 0.1643(3) 0.97309(19) 0.39292(18) 0.0483(6) Uani 1 1 d . . . . .
C2B C 0.1834(3) 1.0603(2) 0.38387(19) 0.0527(7) Uani 1 1 d . . . . .
H2B H 0.2120 1.0819 0.4276 0.063 Uiso 1 1 calc R U . . .
C3B C 0.1663(3) 1.12000(18) 0.31945(18) 0.0466(6) Uani 1 1 d . . . . .
N3B N 0.1386(2) 1.10099(14) 0.25054(15) 0.0453(5) Uani 1 1 d . . . . .
C4B C 0.1746(4) 0.9285(2) 0.4739(2) 0.0618(9) Uani 1 1 d . . . . .
H4BA H 0.0999 0.9099 0.4965 0.093 Uiso 1 1 calc R U . . .
H4BB H 0.2057 0.9668 0.5071 0.093 Uiso 1 1 calc R U . . .
H4BC H 0.2249 0.8797 0.4706 0.093 Uiso 1 1 calc R U . . .
C5B C 0.1812(3) 1.2110(2) 0.3323(2) 0.0599(8) Uani 1 1 d . . . . .
H5BA H 0.2369 1.2370 0.2926 0.090 Uiso 1 1 calc R U . . .
H5BB H 0.2075 1.2140 0.3845 0.090 Uiso 1 1 calc R U . . .
H5BC H 0.1088 1.2409 0.3282 0.090 Uiso 1 1 calc R U . . .
C6B C 0.1089(2) 0.84335(17) 0.35385(16) 0.0409(6) Uani 1 1 d . . . . .
C7B C -0.0012(3) 0.82051(18) 0.38136(17) 0.0451(6) Uani 1 1 d . . . . .
C8B C -0.0282(3) 0.7359(2) 0.39435(18) 0.0498(7) Uani 1 1 d . . . . .
H8B H -0.1032 0.7206 0.4127 0.060 Uiso 1 1 calc R U . . .
C9B C 0.0499(3) 0.67358(18) 0.38145(17) 0.0483(7) Uani 1 1 d . . . . .
C10B C 0.1590(3) 0.69724(18) 0.35400(17) 0.0479(7) Uani 1 1 d . . . . .
H10B H 0.2135 0.6548 0.3443 0.057 Uiso 1 1 calc R U . . .
C11B C 0.1911(3) 0.78074(18) 0.34018(17) 0.0446(6) Uani 1 1 d . . . . .
C12B C -0.0896(3) 0.8869(2) 0.3970(2) 0.0597(8) Uani 1 1 d . . . . .
H12D H -0.0780 0.9084 0.4469 0.090 Uiso 1 1 calc R U . . .
H12E H -0.1649 0.8623 0.3997 0.090 Uiso 1 1 calc R U . . .
H12F H -0.0833 0.9330 0.3547 0.090 Uiso 1 1 calc R U . . .
C13B C 0.0188(4) 0.5817(2) 0.3969(2) 0.0676(10) Uani 1 1 d . . . . .
H13D H 0.0803 0.5474 0.3754 0.101 Uiso 1 1 calc R U . . .
H13E H -0.0504 0.5723 0.3717 0.101 Uiso 1 1 calc R U . . .
H13F H 0.0066 0.5660 0.4534 0.101 Uiso 1 1 calc R U . . .
C14B C 0.3107(3) 0.8033(2) 0.3114(2) 0.0600(8) Uani 1 1 d . . . . .
H14D H 0.3110 0.8367 0.2602 0.090 Uiso 1 1 calc R U . . .
H14E H 0.3554 0.7520 0.3065 0.090 Uiso 1 1 calc R U . . .
H14F H 0.3434 0.8360 0.3487 0.090 Uiso 1 1 calc R U . . .
C15B C 0.1107(3) 1.16790(17) 0.19208(18) 0.0449(6) Uani 1 1 d . . . . .
C16B C 0.1929(3) 1.20194(18) 0.13611(19) 0.0494(7) Uani 1 1 d . . . . .
C17B C 0.1603(3) 1.26395(18) 0.07863(19) 0.0541(8) Uani 1 1 d . . . . .
H17B H 0.2158 1.2863 0.0397 0.065 Uiso 1 1 calc R U . . .
C18B C 0.0507(3) 1.2941(2) 0.0759(2) 0.0594(9) Uani 1 1 d . . . . .
C19B C -0.0286(3) 1.2594(2) 0.1325(2) 0.0612(9) Uani 1 1 d . . . . .
H19B H -0.1044 1.2792 0.1317 0.073 Uiso 1 1 calc R U . . .
C20B C -0.0019(3) 1.19660(19) 0.1908(2) 0.0537(7) Uani 1 1 d . . . . .
C21B C 0.3141(3) 1.1728(2) 0.1367(2) 0.0624(9) Uani 1 1 d . . . . .
H21D H 0.3395 1.1730 0.1894 0.094 Uiso 1 1 calc R U . . .
H21E H 0.3612 1.2106 0.0998 0.094 Uiso 1 1 calc R U . . .
H21F H 0.3204 1.1158 0.1212 0.094 Uiso 1 1 calc R U . . .
C22B C 0.0193(5) 1.3633(3) 0.0143(3) 0.0875(15) Uani 1 1 d . . . . .
H22D H 0.0072 1.4158 0.0381 0.131 Uiso 1 1 calc R U . . .
H22E H -0.0502 1.3485 -0.0080 0.131 Uiso 1 1 calc R U . . .
H22F H 0.0805 1.3706 -0.0273 0.131 Uiso 1 1 calc R U . . .
C23B C -0.0923(3) 1.1607(3) 0.2505(3) 0.0723(10) Uani 1 1 d . . . . .
H23D H -0.0998 1.1006 0.2462 0.108 Uiso 1 1 calc R U . . .
H23E H -0.1643 1.1893 0.2409 0.108 Uiso 1 1 calc R U . . .
H23F H -0.0716 1.1687 0.3031 0.108 Uiso 1 1 calc R U . . .
N31B N 0.0175(3) 0.94625(17) 0.15057(17) 0.0632(8) Uani 1 1 d . . . . .
C32B C -0.0927(4) 0.9466(2) 0.1693(3) 0.0751(12) Uani 1 1 d . . . . .
H32B H -0.1187 0.9654 0.2179 0.090 Uiso 1 1 calc R U . . .
C33B C -0.1736(5) 0.9209(2) 0.1215(3) 0.0886(15) Uani 1 1 d . . . . .
H33B H -0.2522 0.9212 0.1366 0.106 Uiso 1 1 calc R U . . .
C34B C -0.1313(6) 0.8952(2) 0.0517(3) 0.098(2) Uani 1 1 d . . . . .
H34B H -0.1824 0.8780 0.0169 0.117 Uiso 1 1 calc R U . . .
C35B C -0.0180(6) 0.8935(2) 0.0306(3) 0.0898(17) Uani 1 1 d . . . . .
H35B H 0.0089 0.8743 -0.0177 0.108 Uiso 1 1 calc R U . . .
C36B C 0.0581(5) 0.92029(19) 0.08078(19) 0.0704(12) Uani 1 1 d . . . . .
C37B C 0.1842(4) 0.92005(19) 0.0662(2) 0.0698(11) Uani 1 1 d . . . . .
C38B C 0.2412(6) 0.8998(2) -0.0043(2) 0.0923(18) Uani 1 1 d . . . . .
F38B F 0.1837(4) 0.88167(19) -0.06595(15) 0.1291(15) Uani 1 1 d . . . . .
C39B C 0.3554(7) 0.9001(3) -0.0151(3) 0.106(2) Uani 1 1 d . . . . .
F39B F 0.4045(4) 0.88280(19) -0.0847(2) 0.1493(19) Uani 1 1 d . . . . .
C40B C 0.4182(5) 0.9166(2) 0.0437(3) 0.0945(18) Uani 1 1 d . . . . .
F40B F 0.5330(3) 0.91250(18) 0.0332(2) 0.1234(14) Uani 1 1 d . . . . .
C41B C 0.3653(4) 0.9381(2) 0.1132(3) 0.0757(12) Uani 1 1 d . . . . .
F41B F 0.4318(2) 0.95639(17) 0.16857(18) 0.0885(7) Uani 1 1 d . . . . .
C42B C 0.2485(4) 0.94057(19) 0.1255(2) 0.0628(9) Uani 1 1 d . . . . .
C51 C 0.389(2) 0.988(2) 0.6932(14) 0.116(7) Uiso 0.296(11) 1 d D U P A -1
H51A H 0.4167 0.9892 0.7452 0.174 Uiso 0.296(11) 1 calc R U P A -1
H51B H 0.3378 1.0349 0.6820 0.174 Uiso 0.296(11) 1 calc R U P A -1
H51C H 0.3494 0.9349 0.6917 0.174 Uiso 0.296(11) 1 calc R U P A -1
C52 C 0.4872(18) 0.993(2) 0.6333(11) 0.124(7) Uiso 0.296(11) 1 d D U P A -1
H52A H 0.5282 1.0456 0.6357 0.149 Uiso 0.296(11) 1 calc R U P A -1
H52B H 0.5399 0.9455 0.6454 0.149 Uiso 0.296(11) 1 calc R U P A -1
C53 C 0.4513(17) 0.9907(18) 0.5526(12) 0.103(6) Uiso 0.296(11) 1 d D U P A -1
H53A H 0.4178 0.9352 0.5494 0.123 Uiso 0.296(11) 1 calc R U P A -1
H53B H 0.3914 1.0336 0.5436 0.123 Uiso 0.296(11) 1 calc R U P A -1
C54 C 0.542(2) 1.005(3) 0.4891(11) 0.134(9) Uiso 0.296(11) 1 d D U P A -1
H54A H 0.6072 0.9687 0.5023 0.161 Uiso 0.296(11) 1 calc R U P A -1
H54B H 0.5668 1.0642 0.4865 0.161 Uiso 0.296(11) 1 calc R U P A -1
C55 C 0.509(3) 0.990(3) 0.4104(13) 0.163(11) Uiso 0.296(11) 1 d D U P A -1
H55A H 0.4363 1.0190 0.4004 0.196 Uiso 0.296(11) 1 calc R U P A -1
H55B H 0.4964 0.9288 0.4100 0.196 Uiso 0.296(11) 1 calc R U P A -1
C56 C 0.596(3) 1.019(3) 0.3460(15) 0.144(10) Uiso 0.296(11) 1 d D U P A -1
H56A H 0.5701 1.0068 0.2956 0.216 Uiso 0.296(11) 1 calc R U P A -1
H56B H 0.6071 1.0790 0.3454 0.216 Uiso 0.296(11) 1 calc R U P A -1
H56C H 0.6672 0.9887 0.3549 0.216 Uiso 0.296(11) 1 calc R U P A -1
C51' C 0.388(3) 0.966(2) 0.729(2) 0.133(11) Uiso 0.204(11) 1 d D U P A -2
H51D H 0.3772 0.9993 0.7734 0.199 Uiso 0.204(11) 1 calc R U P A -2
H51E H 0.3137 0.9499 0.7139 0.199 Uiso 0.204(11) 1 calc R U P A -2
H51F H 0.4329 0.9162 0.7427 0.199 Uiso 0.204(11) 1 calc R U P A -2
C52' C 0.447(4) 1.0184(19) 0.6609(16) 0.126(10) Uiso 0.204(11) 1 d D U P A -2
H52C H 0.4020 1.0696 0.6467 0.151 Uiso 0.204(11) 1 calc R U P A -2
H52D H 0.5214 1.0357 0.6755 0.151 Uiso 0.204(11) 1 calc R U P A -2
C53' C 0.463(4) 0.9682(17) 0.593(2) 0.107(8) Uiso 0.204(11) 1 d D U P A -2
H53C H 0.5206 0.9242 0.6038 0.129 Uiso 0.204(11) 1 calc R U P A -2
H53D H 0.3910 0.9399 0.5871 0.129 Uiso 0.204(11) 1 calc R U P A -2
C54' C 0.498(5) 1.019(2) 0.5174(16) 0.113(9) Uiso 0.204(11) 1 d D U P A -2
H54C H 0.5705 1.0461 0.5221 0.135 Uiso 0.204(11) 1 calc R U P A -2
H54D H 0.4406 1.0631 0.5060 0.135 Uiso 0.204(11) 1 calc R U P A -2
C55' C 0.510(5) 0.965(3) 0.451(2) 0.173(16) Uiso 0.204(11) 1 d D U P A -2
H55C H 0.4347 0.9549 0.4340 0.208 Uiso 0.204(11) 1 calc R U P A -2
H55D H 0.5436 0.9104 0.4701 0.208 Uiso 0.204(11) 1 calc R U P A -2
C56' C 0.583(4) 1.005(3) 0.383(2) 0.147(11) Uiso 0.204(11) 1 d D U P A -2
H56D H 0.5888 0.9677 0.3416 0.220 Uiso 0.204(11) 1 calc R U P A -2
H56E H 0.5496 1.0587 0.3637 0.220 Uiso 0.204(11) 1 calc R U P A -2
H56F H 0.6586 1.0142 0.3998 0.220 Uiso 0.204(11) 1 calc R U P A -2

loop_
_atom_site_aniso_label
_atom_site_aniso_U_11
_atom_site_aniso_U_22
_atom_site_aniso_U_33
_atom_site_aniso_U_23
_atom_site_aniso_U_13
_atom_site_aniso_U_12
Mg1A 0.0405(5) 0.0409(5) 0.0430(5) -0.0076(4) -0.0071(4) 0.0001(4)
N1A 0.0386(11) 0.0325(10) 0.0458(12) -0.0054(9) -0.0071(9) -0.0003(8)
C1A 0.0388(13) 0.0387(13) 0.0417(13) -0.0041(10) -0.0049(10) -0.0031(10)
C2A 0.0440(15) 0.0458(15) 0.0458(14) -0.0113(12) -0.0038(12) 0.0019(11)
C3A 0.0416(14) 0.0408(14) 0.0489(15) -0.0084(11) -0.0060(12) 0.0025(11)
N3A 0.0379(11) 0.0423(12) 0.0477(12) -0.0058(10) -0.0091(10) 0.0008(9)
C4A 0.0519(17) 0.0500(16) 0.0476(15) -0.0057(12) -0.0130(13) 0.0025(13)
C5A 0.063(2) 0.065(2) 0.064(2) -0.0223(16) -0.0149(16) 0.0241(16)
C6A 0.0426(14) 0.0302(12) 0.0421(13) -0.0039(10) -0.0115(11) -0.0008(10)
C7A 0.0406(14) 0.0349(13) 0.0461(14) -0.0060(11) -0.0100(11) -0.0021(10)
C8A 0.0434(14) 0.0396(14) 0.0516(15) -0.0081(12) -0.0079(12) 0.0014(11)
C9A 0.0520(16) 0.0402(14) 0.0458(14) -0.0064(11) -0.0121(12) 0.0075(12)
C10A 0.0618(18) 0.0294(12) 0.0476(15) 0.0002(11) -0.0124(13) 0.0038(12)
C11A 0.0492(15) 0.0325(13) 0.0463(14) -0.0004(11) -0.0094(12) -0.0036(11)
C12A 0.0494(16) 0.0350(14) 0.0643(18) -0.0016(12) -0.0075(13) -0.0057(11)
C13A 0.066(2) 0.0526(18) 0.066(2) -0.0087(15) -0.0149(16) 0.0189(15)
C14A 0.063(2) 0.0425(16) 0.0626(19) 0.0021(14) 0.0012(15) -0.0098(14)
C15A 0.0374(13) 0.0472(15) 0.0484(15) -0.0074(12) -0.0068(11) 0.0041(11)
C16A 0.0423(15) 0.0607(18) 0.0511(16) 0.0001(14) -0.0081(13) -0.0038(13)
C17A 0.0397(15) 0.072(2) 0.0560(17) -0.0066(15) -0.0092(13) -0.0031(14)
C18A 0.0485(16) 0.0651(19) 0.0431(15) -0.0077(13) -0.0100(12) 0.0092(14)
C19A 0.0547(18) 0.0530(17) 0.0449(15) 0.0000(13) -0.0029(13) 0.0090(14)
C20A 0.0437(15) 0.0431(14) 0.0522(16) -0.0078(12) -0.0015(12) 0.0030(11)
C21A 0.0522(19) 0.081(3) 0.075(2) 0.019(2) -0.0133(17) -0.0160(18)
C22A 0.063(2) 0.104(3) 0.0541(19) -0.0030(19) -0.0227(17) 0.011(2)
C23A 0.0543(18) 0.0492(17) 0.069(2) -0.0018(15) -0.0037(15) -0.0080(14)
N31A 0.0462(13) 0.0472(13) 0.0496(13) -0.0076(10) -0.0062(10) 0.0036(10)
C32A 0.0528(18) 0.066(2) 0.0572(18) -0.0031(15) 0.0018(14) 0.0048(15)
C33A 0.062(2) 0.073(2) 0.072(2) -0.0047(19) 0.0086(18) -0.0076(18)
C34A 0.072(2) 0.089(3) 0.060(2) -0.004(2) 0.0003(18) -0.007(2)
C35A 0.057(2) 0.074(2) 0.066(2) -0.0236(18) 0.0028(16) 0.0065(17)
C36A 0.0466(16) 0.0555(17) 0.0526(16) -0.0153(13) -0.0102(13) 0.0122(13)
C37A 0.0461(16) 0.0538(17) 0.0644(19) -0.0229(14) -0.0170(14) 0.0117(13)
C38A 0.0543(19) 0.075(2) 0.073(2) -0.0314(19) -0.0050(17) -0.0014(17)
F38A 0.0863(17) 0.125(2) 0.0746(15) -0.0600(15) 0.0018(12) -0.0136(15)
C39A 0.060(2) 0.068(2) 0.102(3) -0.041(2) -0.009(2) -0.0051(18)
F39A 0.0940(19) 0.111(2) 0.143(3) -0.080(2) 0.0047(18) -0.0378(17)
C40A 0.0560(19) 0.0481(17) 0.090(3) -0.0204(17) -0.0072(18) -0.0096(14)
F40A 0.0766(15) 0.0704(15) 0.132(2) -0.0217(14) 0.0031(15) -0.0278(12)
C41A 0.0527(18) 0.0562(19) 0.068(2) -0.0095(15) -0.0031(15) -0.0016(14)
F41A 0.0775(14) 0.0755(14) 0.0735(14) -0.0080(11) 0.0018(11) -0.0182(11)
C42A 0.0433(15) 0.0431(15) 0.0675(19) -0.0046(13) -0.0124(14) 0.0005(12)
Mg1B 0.0730(7) 0.0326(4) 0.0450(5) -0.0066(4) -0.0078(4) -0.0019(4)
N1B 0.0533(14) 0.0329(11) 0.0470(12) -0.0045(9) -0.0063(10) -0.0020(9)
C1B 0.0569(17) 0.0436(15) 0.0458(15) -0.0078(12) -0.0090(13) -0.0009(12)
C2B 0.0640(19) 0.0451(16) 0.0518(16) -0.0131(13) -0.0099(14) -0.0050(14)
C3B 0.0497(16) 0.0360(14) 0.0555(16) -0.0107(12) -0.0048(13) -0.0021(11)
N3B 0.0508(13) 0.0320(11) 0.0539(13) -0.0074(10) -0.0048(11) -0.0020(9)
C4B 0.084(2) 0.0552(18) 0.0484(17) -0.0059(14) -0.0167(16) -0.0040(17)
C5B 0.073(2) 0.0386(15) 0.071(2) -0.0148(14) -0.0123(17) -0.0062(14)
C6B 0.0473(15) 0.0363(13) 0.0398(13) -0.0040(10) -0.0070(11) -0.0004(11)
C7B 0.0478(15) 0.0430(14) 0.0444(14) -0.0039(11) -0.0039(12) -0.0009(12)
C8B 0.0536(17) 0.0486(16) 0.0463(15) -0.0011(12) -0.0022(13) -0.0069(13)
C9B 0.0653(19) 0.0376(14) 0.0414(14) 0.0007(11) -0.0069(13) -0.0050(13)
C10B 0.0609(18) 0.0369(14) 0.0446(14) -0.0004(11) -0.0034(13) 0.0041(12)
C11B 0.0522(16) 0.0391(14) 0.0422(14) -0.0025(11) -0.0052(12) 0.0020(12)
C12B 0.0528(18) 0.0543(18) 0.071(2) -0.0094(15) 0.0033(15) 0.0081(14)
C13B 0.093(3) 0.0414(17) 0.065(2) 0.0038(15) 0.0034(19) -0.0090(17)
C14B 0.0527(18) 0.0503(17) 0.074(2) 0.0027(15) 0.0009(16) 0.0075(14)
C15B 0.0505(16) 0.0316(12) 0.0549(16) -0.0108(11) -0.0104(13) -0.0021(11)
C16B 0.0575(17) 0.0344(13) 0.0582(17) -0.0117(12) -0.0061(14) -0.0015(12)
C17B 0.078(2) 0.0353(14) 0.0506(16) -0.0074(12) -0.0079(15) -0.0050(14)
C18B 0.079(2) 0.0392(15) 0.066(2) -0.0134(14) -0.0331(18) 0.0010(15)
C19B 0.0590(19) 0.0420(16) 0.089(3) -0.0189(16) -0.0310(19) 0.0072(14)
C20B 0.0504(17) 0.0419(15) 0.073(2) -0.0200(14) -0.0126(15) 0.0008(12)
C21B 0.0555(19) 0.0472(17) 0.082(2) -0.0035(16) 0.0050(17) -0.0032(14)
C22B 0.120(4) 0.060(2) 0.089(3) -0.002(2) -0.057(3) 0.007(2)
C23B 0.052(2) 0.063(2) 0.104(3) -0.026(2) 0.003(2) -0.0015(16)
N31B 0.097(3) 0.0390(13) 0.0569(16) -0.0075(11) -0.0254(16) 0.0002(14)
C32B 0.104(3) 0.0472(19) 0.079(3) -0.0082(17) -0.039(2) 0.0067(19)
C33B 0.117(4) 0.048(2) 0.109(4) -0.010(2) -0.056(3) -0.001(2)
C34B 0.166(6) 0.0398(19) 0.097(3) -0.006(2) -0.079(4) -0.004(3)
C35B 0.167(6) 0.0453(19) 0.063(2) -0.0057(16) -0.047(3) -0.013(3)
C36B 0.143(4) 0.0276(13) 0.0435(16) -0.0026(12) -0.029(2) -0.0048(18)
C37B 0.129(4) 0.0278(14) 0.0503(18) 0.0003(12) 0.002(2) -0.0064(17)
C38B 0.186(6) 0.0387(18) 0.051(2) -0.0056(15) 0.009(3) -0.018(3)
F38B 0.256(5) 0.0775(17) 0.0558(14) -0.0221(13) 0.004(2) -0.036(2)
C39B 0.202(7) 0.040(2) 0.068(3) -0.0096(18) 0.051(4) -0.020(3)
F39B 0.261(5) 0.0743(18) 0.102(2) -0.0299(16) 0.092(3) -0.023(2)
C40B 0.138(5) 0.0410(19) 0.094(3) 0.000(2) 0.051(3) -0.003(2)
F40B 0.143(3) 0.0654(16) 0.147(3) -0.0074(16) 0.081(2) -0.0036(16)
C41B 0.107(3) 0.0382(17) 0.075(2) 0.0016(16) 0.025(2) 0.0036(18)
F41B 0.0878(17) 0.0771(16) 0.0976(18) -0.0076(14) 0.0118(14) -0.0053(13)
C42B 0.104(3) 0.0298(14) 0.0522(17) -0.0016(12) 0.0033(18) 0.0006(15)

loop_
_atom_type_symbol
_atom_type_description
_atom_type_scat_dispersion_real
_atom_type_scat_dispersion_imag
_atom_type_scat_source
C C 0.0181 0.0091 'International Tables Vol C Tables 4.2.6.8 and 6.1.1.4'
H H 0.0000 0.0000 'International Tables Vol C Tables 4.2.6.8 and 6.1.1.4'
F F 0.0727 0.0534 'International Tables Vol C Tables 4.2.6.8 and 6.1.1.4'
Mg Mg 0.1719 0.1771 'International Tables Vol C Tables 4.2.6.8 and 6.1.1.4'
N N 0.0311 0.0180 'International Tables Vol C Tables 4.2.6.8 and 6.1.1.4'

loop_
_geom_angle_atom_site_label_1
_geom_angle_atom_site_label_2
_geom_angle_atom_site_label_3
_geom_angle
N1A Mg1A N3A 92.54(10)
N1A Mg1A N31A 115.83(10)
N3A Mg1A N31A 116.41(10)
N1A Mg1A C42A 128.74(11)
N3A Mg1A C42A 125.70(11)
N31A Mg1A C42A 79.40(12)
C1A N1A C6A 118.8(2)
C1A N1A Mg1A 124.49(18)
C6A N1A Mg1A 116.74(17)
N1A C1A C2A 124.0(3)
N1A C1A C4A 119.5(2)
C2A C1A C4A 116.4(3)
C1A C2A C3A 129.4(3)
N3A C3A C2A 123.8(3)
N3A C3A C5A 119.3(3)
C2A C3A C5A 116.9(3)
C3A N3A C15A 119.9(2)
C3A N3A Mg1A 124.59(19)
C15A N3A Mg1A 115.21(18)
C7A C6A C11A 119.8(3)
C7A C6A N1A 119.3(2)
C11A C6A N1A 120.8(2)
C8A C7A C6A 118.6(2)
C8A C7A C12A 119.8(3)
C6A C7A C12A 121.7(3)
C9A C8A C7A 122.7(3)
C8A C9A C10A 117.6(3)
C8A C9A C13A 120.7(3)
C10A C9A C13A 121.6(3)
C11A C10A C9A 122.1(3)
C10A C11A C6A 119.2(3)
C10A C11A C14A 120.5(3)
C6A C11A C14A 120.3(3)
C16A C15A C20A 120.2(3)
C16A C15A N3A 119.3(3)
C20A C15A N3A 120.3(3)
C17A C16A C15A 119.5(3)
C17A C16A C21A 120.0(3)
C15A C16A C21A 120.5(3)
C18A C17A C16A 121.2(3)
C17A C18A C19A 118.4(3)
C17A C18A C22A 120.7(3)
C19A C18A C22A 120.9(3)
C18A C19A C20A 122.3(3)
C19A C20A C15A 118.4(3)
C19A C20A C23A 120.7(3)
C15A C20A C23A 121.0(3)
C36A N31A C32A 119.8(3)
C36A N31A Mg1A 115.5(2)
C32A N31A Mg1A 124.6(2)
N31A C32A C33A 122.8(4)
C34A C33A C32A 117.7(4)
C33A C34A C35A 121.6(4)
C34A C35A C36A 119.5(4)
N31A C36A C35A 118.5(3)
N31A C36A C37A 115.4(3)
C35A C36A C37A 126.1(3)
C38A C37A C42A 118.8(3)
C38A C37A C36A 122.1(3)
C42A C37A C36A 119.1(3)
F38A C38A C39A 116.6(3)
F38A C38A C37A 121.8(4)
C39A C38A C37A 121.5(4)
F39A C39A C38A 119.3(4)
F39A C39A C40A 119.9(4)
C38A C39A C40A 120.7(3)
F40A C40A C39A 120.1(3)
F40A C40A C41A 122.9(4)
C39A C40A C41A 117.0(3)
F41A C41A C42A 119.3(3)
F41A C41A C40A 115.1(3)
C42A C41A C40A 125.6(4)
C41A C42A C37A 116.4(3)
C41A C42A Mg1A 133.2(3)
C37A C42A Mg1A 110.4(2)
N1B Mg1B N3B 93.45(11)
N1B Mg1B N31B 118.14(12)
N3B Mg1B N31B 116.70(12)
N1B Mg1B C42B 127.25(13)
N3B Mg1B C42B 123.74(12)
N31B Mg1B C42B 79.86(16)
C1B N1B C6B 118.7(2)
C1B N1B Mg1B 122.4(2)
C6B N1B Mg1B 118.85(18)
N1B C1B C2B 124.1(3)
N1B C1B C4B 119.6(3)
C2B C1B C4B 116.3(3)
C3B C2B C1B 129.5(3)
N3B C3B C2B 124.1(3)
N3B C3B C5B 119.7(3)
C2B C3B C5B 116.2(3)
C3B N3B C15B 118.9(2)
C3B N3B Mg1B 122.0(2)
C15B N3B Mg1B 118.92(19)
C7B C6B C11B 119.9(3)
C7B C6B N1B 120.6(3)
C11B C6B N1B 119.4(3)
C8B C7B C6B 119.1(3)
C8B C7B C12B 120.4(3)
C6B C7B C12B 120.5(3)
C9B C8B C7B 122.2(3)
C8B C9B C10B 118.0(3)
C8B C9B C13B 121.3(3)
C10B C9B C13B 120.7(3)
C9B C10B C11B 122.4(3)
C10B C11B C6B 118.4(3)
C10B C11B C14B 120.4(3)
C6B C11B C14B 121.2(3)
C16B C15B C20B 120.4(3)
C16B C15B N3B 120.7(3)
C20B C15B N3B 118.9(3)
C15B C16B C17B 118.4(3)
C15B C16B C21B 121.3(3)
C17B C16B C21B 120.2(3)
C18B C17B C16B 122.8(3)
C17B C18B C19B 117.3(3)
C17B C18B C22B 121.3(4)
C19B C18B C22B 121.3(4)
C18B C19B C20B 122.7(3)
C19B C20B C15B 118.3(3)
C19B C20B C23B 120.3(3)
C15B C20B C23B 121.4(3)
C32B N31B C36B 119.7(4)
C32B N31B Mg1B 125.8(3)
C36B N31B Mg1B 114.5(3)
N31B C32B C33B 124.0(5)
C34B C33B C32B 115.4(6)
C35B C34B C33B 122.2(4)
C34B C35B C36B 119.5(5)
N31B C36B C35B 119.2(5)
N31B C36B C37B 115.5(3)
C35B C36B C37B 125.3(4)
C42B C37B C38B 118.2(5)
C42B C37B C36B 118.2(3)
C38B C37B C36B 123.6(4)
C39B C38B F38B 116.7(5)
C39B C38B C37B 121.8(5)
F38B C38B C37B 121.5(6)
F39B C39B C40B 121.1(7)
F39B C39B C38B 118.8(7)
C40B C39B C38B 120.1(4)
C39B C40B F40B 119.4(5)
C39B C40B C41B 119.8(6)
F40B C40B C41B 120.8(6)
F41B C41B C40B 117.2(5)
F41B C41B C42B 121.1(4)
C40B C41B C42B 121.6(5)
C41B C42B C37B 118.4(4)
C41B C42B Mg1B 129.8(3)
C37B C42B Mg1B 111.7(3)
C53 C52 C51 112.1(13)
C54 C53 C52 115.4(13)
C53 C54 C55 114.5(14)
C54 C55 C56 112.6(14)
C53' C52' C51' 109.3(14)
C54' C53' C52' 114.0(14)
C53' C54' C55' 111.5(14)
C54' C55' C56' 112.4(16)

loop_
_geom_bond_atom_site_label_1
_geom_bond_atom_site_label_2
_geom_bond_distance
Mg1A N1A 2.026(2)
Mg1A N3A 2.033(3)
Mg1A N31A 2.145(3)
Mg1A C42A 2.158(3)
N1A C1A 1.330(4)
N1A C6A 1.432(4)
C1A C2A 1.400(4)
C1A C4A 1.511(4)
C2A C3A 1.402(4)
C3A N3A 1.330(4)
C3A C5A 1.511(4)
N3A C15A 1.433(4)
C6A C7A 1.405(4)
C6A C11A 1.407(4)
C7A C8A 1.388(4)
C7A C12A 1.506(4)
C8A C9A 1.386(4)
C9A C10A 1.389(5)
C9A C13A 1.503(4)
C10A C11A 1.384(4)
C11A C14A 1.512(4)
C15A C16A 1.396(4)
C15A C20A 1.404(4)
C16A C17A 1.395(4)
C16A C21A 1.512(5)
C17A C18A 1.385(5)
C18A C19A 1.385(5)
C18A C22A 1.515(4)
C19A C20A 1.392(4)
C20A C23A 1.505(4)
N31A C36A 1.357(4)
N31A C32A 1.360(5)
C32A C33A 1.374(5)
C33A C34A 1.362(6)
C34A C35A 1.362(6)
C35A C36A 1.427(5)
C36A C37A 1.468(5)
C37A C38A 1.402(5)
C37A C42A 1.431(5)
C38A F38A 1.368(5)
C38A C39A 1.370(6)
C39A F39A 1.356(4)
C39A C40A 1.374(6)
C40A F40A 1.329(4)
C40A C41A 1.394(5)
C41A F41A 1.352(4)
C41A C42A 1.354(5)
Mg1B N1B 2.033(3)
Mg1B N3B 2.042(2)
Mg1B N31B 2.135(3)
Mg1B C42B 2.145(4)
N1B C1B 1.327(4)
N1B C6B 1.434(4)
C1B C2B 1.411(4)
C1B C4B 1.510(4)
C2B C3B 1.410(5)
C3B N3B 1.325(4)
C3B C5B 1.516(4)
N3B C15B 1.442(4)
C6B C7B 1.399(4)
C6B C11B 1.413(4)
C7B C8B 1.392(4)
C7B C12B 1.514(4)
C8B C9B 1.376(5)
C9B C10B 1.390(5)
C9B C13B 1.516(4)
C10B C11B 1.390(4)
C11B C14B 1.507(5)
C15B C16B 1.395(5)
C15B C20B 1.408(5)
C16B C17B 1.397(4)
C16B C21B 1.505(5)
C17B C18B 1.383(5)
C18B C19B 1.383(6)
C18B C22B 1.514(5)
C19B C20B 1.393(5)
C20B C23B 1.506(6)
N31B C32B 1.324(6)
N31B C36B 1.367(5)
C32B C33B 1.408(6)
C33B C34B 1.370(9)
C34B C35B 1.369(9)
C35B C36B 1.402(6)
C36B C37B 1.500(7)
C37B C42B 1.393(6)
C37B C38B 1.412(6)
C38B C39B 1.356(9)
C38B F38B 1.365(6)
C39B F39B 1.348(5)
C39B C40B 1.354(9)
C40B F40B 1.364(7)
C40B C41B 1.385(6)
C41B F41B 1.344(6)
C41B C42B 1.388(7)
C51 C52 1.493(10)
C52 C53 1.489(10)
C53 C54 1.479(10)
C54 C55 1.490(10)
C55 C56 1.501(10)
C51' C52' 1.497(10)
C52' C53' 1.493(10)
C53' C54' 1.489(10)
C54' C55' 1.494(10)
C55' C56' 1.495(10)
